data_4134718
loop_
_publ_author_name
'Hong, Feng-Lin'
'Chen, Yang-Bo'
'Ye, Si-Han'
'Zhu, Guang-Yu'
'Zhu, Xin-Qi'
'Lu, Xin'
'Liu, Rai-Shung'
'Ye, Long-Wu'

_publ_section_title
;
 Copper-Catalyzed Asymmetric Reaction of Alkenyl Diynes with Styrenes by
 Formal [3 + 2] Cycloaddition via Cu-Containing All-Carbon 1,3-Dipoles:
 Access to Chiral Pyrrole-Fused Bridged [2.2.1] Skeletons.
;
_journal_issue 16
_journal_name_full 'Journal of the American Chemical Society'
_journal_page_first 7618
_journal_page_last 7626
_journal_paper_doi 10.1021/jacs.0c01918
_journal_volume 142
_journal_year 2020
_chemical_absolute_configuration rm
_chemical_formula_moiety 'C35 H33 N O3 S'
_chemical_formula_sum 'C35 H33 N O3 S'
_chemical_formula_weight 547.68
_space_group_crystal_system orthorhombic
_space_group_IT_number 19
_space_group_name_Hall 'P 2ac 2ab'
_space_group_name_H-M_alt 'P 21 21 21'
_atom_sites_solution_hydrogens geom
_atom_sites_solution_primary dual
_audit_creation_date 2020-03-28
_audit_creation_method
;
Olex2 1.2
(compiled 2016.09.09 svn.r3337 for OlexSys, GUI svn.r5227)
;
_cell_angle_alpha 90
_cell_angle_beta 90
_cell_angle_gamma 90
_cell_formula_units_Z 4
_cell_length_a 8.50560(10)
_cell_length_b 13.3487(3)
_cell_length_c 25.1954(5)
_cell_measurement_reflns_used 9234
_cell_measurement_temperature 99.9(9)
_cell_measurement_theta_max 75.4570
_cell_measurement_theta_min 3.7350
_cell_volume 2860.65(9)
_computing_cell_refinement 'CrysAlisPro 1.171.40.53 (Rigaku OD, 2019)'
_computing_data_collection 'CrysAlisPro 1.171.40.53 (Rigaku OD, 2019)'
_computing_data_reduction 'CrysAlisPro 1.171.40.53 (Rigaku OD, 2019)'
_computing_molecular_graphics 'Olex2 (Dolomanov et al., 2009)'
_computing_publication_material 'Olex2 (Dolomanov et al., 2009)'
_computing_structure_refinement 'ShelXL (Sheldrick, 2015)'
_computing_structure_solution 'ShelXT (Sheldrick, 2015)'
_diffrn_ambient_environment N~2~
_diffrn_ambient_temperature 99.9(9)
_diffrn_detector 'CCD plate'
_diffrn_detector_area_resol_mean 10.0000
_diffrn_detector_type HyPix
_diffrn_measured_fraction_theta_full 0.976
_diffrn_measured_fraction_theta_max 1.000
_diffrn_measurement_details
;
List of Runs (angles in degrees, time in seconds):

  # Type    Start    End  Width  t~exp~   \w     \q     \k     \f   Frames
--------------------------------------------------------------------------
  1  \w     30.00  57.00   0.50    2.21    --   43.18 -36.00 -65.00   54
  2  \w     32.00 132.00   0.50   12.00    --  109.26 -36.00 -65.00  200
  3  \w    107.00 178.00   0.50   12.00    --  109.26  36.00  91.00  142
  4  \w    139.00 175.00   0.50   12.00    --  109.26 125.00 -30.00   72
  5  \w    100.00 130.00   0.50   12.00    --  109.26 125.00 -30.00   60
  6  \w     92.00 171.00   0.50   12.00    --  109.26 125.00  30.00  158
  7  \w     60.00  98.00   0.50    2.21    --   43.18 178.00-120.00   76
  8  \w     47.00  72.00   0.50    2.21    --   43.18  36.00  91.00   50
  9  \w     31.00 132.00   0.50   12.00    --  109.26 -30.00  90.00  202
 10  \w     67.00 105.00   0.50   12.00    --  109.26 -94.00 120.00   76
 11  \w     57.00 101.00   0.50   12.00    --  109.26 -94.00  60.00   88
 12  \w     36.00  76.00   0.50   12.00    --  109.26 -94.00 -30.00   80
 13  \w     37.00  88.00   0.50   12.00    --  109.26-125.00 150.00  102
 14  \w    -62.00  35.00   0.50    2.21    --  -43.18  36.00  91.00  194
 15  \w    -77.00 -16.00   0.50   12.00    --  -90.25 125.00 120.00  122
 16  \w   -112.00 -80.00   0.50   12.00    --  -90.25  36.00  91.00   64
 17  \w   -121.00 -37.00   0.50    2.21    --  -43.18 -36.00 -65.00  168
 18  \w   -125.00-100.00   0.50   12.00    --  -90.25 -36.00 -65.00   50
;
_diffrn_measurement_device 'four-circle diffractometer'
_diffrn_measurement_device_type 'XtaLAB Synergy, Dualflex, HyPix'
_diffrn_measurement_method '\w scans'
_diffrn_orient_matrix_type 'CrysAlisPro convention (1999,Acta A55,543-557)'
_diffrn_orient_matrix_UB_11 0.0811941000
_diffrn_orient_matrix_UB_12 0.1031446000
_diffrn_orient_matrix_UB_13 -0.0007262000
_diffrn_orient_matrix_UB_21 0.0177944000
_diffrn_orient_matrix_UB_22 -0.0073596000
_diffrn_orient_matrix_UB_23 -0.0607387000
_diffrn_orient_matrix_UB_31 -0.1608972000
_diffrn_orient_matrix_UB_32 0.0511956000
_diffrn_orient_matrix_UB_33 -0.0071806000
_diffrn_radiation_monochromator mirror
_diffrn_radiation_probe x-ray
_diffrn_radiation_type CuK\a
_diffrn_radiation_wavelength 1.54184
_diffrn_reflns_av_R_equivalents 0.0730
_diffrn_reflns_av_unetI/netI 0.0642
_diffrn_reflns_Laue_measured_fraction_full 0.976
_diffrn_reflns_Laue_measured_fraction_max 1.000
_diffrn_reflns_limit_h_max 3
_diffrn_reflns_limit_h_min -10
_diffrn_reflns_limit_k_max 15
_diffrn_reflns_limit_k_min -15
_diffrn_reflns_limit_l_max 29
_diffrn_reflns_limit_l_min -29
_diffrn_reflns_number 16295
_diffrn_reflns_point_group_measured_fraction_full 0.976
_diffrn_reflns_point_group_measured_fraction_max 1.000
_diffrn_reflns_theta_full 67.684
_diffrn_reflns_theta_max 66.601
_diffrn_reflns_theta_min 3.508
_diffrn_source 'micro-focus sealed X-ray tube'
_diffrn_source_type 'PhotonJet (Cu) X-ray Source'
_exptl_absorpt_coefficient_mu 1.290
_exptl_absorpt_correction_T_max 1.00000
_exptl_absorpt_correction_T_min 0.63937
_exptl_absorpt_correction_type multi-scan
_exptl_absorpt_process_details
;
CrysAlisPro 1.171.40.53 (Rigaku Oxford Diffraction, 2019)
Empirical absorption correction using spherical harmonics,
 implemented in SCALE3 ABSPACK scaling algorithm.
;
_exptl_crystal_colour 'clear light colourless'
_exptl_crystal_colour_lustre clear
_exptl_crystal_colour_modifier light
_exptl_crystal_colour_primary colourless
_exptl_crystal_density_diffrn 1.272
_exptl_crystal_description block
_exptl_crystal_F_000 1160
_exptl_crystal_size_max 0.1
_exptl_crystal_size_mid 0.05
_exptl_crystal_size_min 0.05
_refine_diff_density_max 0.692
_refine_diff_density_min -0.502
_refine_diff_density_rms 0.123
_refine_ls_abs_structure_details
;
 Flack x determined using 1896 quotients [(I+)-(I-)]/[(I+)+(I-)]
 (Parsons and Flack (2004), Acta Cryst. A60, s61).
;
_refine_ls_abs_structure_Flack -0.030(15)
_refine_ls_extinction_method none
_refine_ls_goodness_of_fit_ref 1.136
_refine_ls_hydrogen_treatment constr
_refine_ls_matrix_type full
_refine_ls_number_parameters 365
_refine_ls_number_reflns 5042
_refine_ls_number_restraints 0
_refine_ls_restrained_S_all 1.136
_refine_ls_R_factor_all 0.0665
_refine_ls_R_factor_gt 0.0619
_refine_ls_shift/su_max 0.001
_refine_ls_shift/su_mean 0.000
_refine_ls_structure_factor_coef Fsqd
_refine_ls_weighting_details
;
 w=1/[\s^2^(Fo^2^)+(0.1198P)^2^+0.1765P]
 where P=(Fo^2^+2Fc^2^)/3
;
_refine_ls_weighting_scheme calc
_refine_ls_wR_factor_gt 0.1546
_refine_ls_wR_factor_ref 0.1688
_reflns_Friedel_coverage 0.753
_reflns_Friedel_fraction_full 0.975
_reflns_Friedel_fraction_max 0.999
_reflns_number_gt 4688
_reflns_number_total 5042
_reflns_threshold_expression 'I > 2\s(I)'
_cod_data_source_file ja0c01918_si_004.cif
_cod_data_source_block exp_8344
_cod_depositor_comments 'Adding full bibliography for 4134716--4134718.cif.'
_cod_database_code 4134718
_shelxl_version_number 2013-2
_shelx_space_group_comment
;
The symmetry employed for this shelxl refinement is uniquely defined
by the following loop, which should always be used as a source of
symmetry information in preference to the above space-group names.
They are only intended as comments.
;
_reflns_odcompleteness_completeness 99.97
_reflns_odcompleteness_iscentric 1
_reflns_odcompleteness_theta 66.97
_olex2_refinement_description
;
1. Fixed Uiso
 At 1.2 times of:
  All C(H) groups, All C(H,H) groups
 At 1.5 times of:
  All C(H,H,H) groups
2.a Ternary CH refined with riding coordinates:
 C29(H29)
2.b Secondary CH2 refined with riding coordinates:
 C28(H28A,H28B)
2.c Aromatic/amide H refined with riding coordinates:
 C2(H2), C3(H3), C5(H5), C6(H6), C8(H8), C11(H11), C14(H14), C15(H15),
 C16(H16), C22(H22), C23(H23), C25(H25), C26(H26), C31(H31), C32(H32), C33(H33),
  C34(H34), C35(H35)
2.d Idealised Me refined as rotating group:
 C7(H7A,H7B,H7C), C18(H18A,H18B,H18C), C19(H19A,H19B,H19C), C27(H27A,H27B,H27C)
;
_olex2_submission_special_instructions 'No special instructions were received'
_oxdiff_exptl_absorpt_empirical_details
;
Empirical correction (ABSPACK) includes:
- Absorption correction using spherical harmonics
- Frame scaling
;
_oxdiff_exptl_absorpt_empirical_full_max 2.086
_oxdiff_exptl_absorpt_empirical_full_min 0.298

loop_
_space_group_symop_operation_xyz
'x, y, z'
'-x+1/2, -y, z+1/2'
'-x, y+1/2, -z+1/2'
'x+1/2, -y+1/2, -z'

loop_
_atom_site_label
_atom_site_type_symbol
_atom_site_fract_x
_atom_site_fract_y
_atom_site_fract_z
_atom_site_U_iso_or_equiv
_atom_site_adp_type
_atom_site_occupancy
_atom_site_site_symmetry_order
_atom_site_calc_flag
_atom_site_refinement_flags_posn
_atom_site_refinement_flags_adp
_atom_site_refinement_flags_occupancy
_atom_site_disorder_assembly
_atom_site_disorder_group
S1 S 0.97465(11) 0.30041(9) 0.89518(4) 0.0272(3) Uani 1 1 d . . . . .
O1 O 1.1130(3) 0.3600(3) 0.89756(13) 0.0360(8) Uani 1 1 d . . . . .
O2 O 0.9712(4) 0.2016(3) 0.91586(12) 0.0344(8) Uani 1 1 d . . . . .
O3 O 1.0722(3) 0.2214(2) 0.52863(12) 0.0283(7) Uani 1 1 d . . . . .
N1 N 0.9289(4) 0.2902(3) 0.83085(14) 0.0258(8) Uani 1 1 d . . . . .
C1 C 0.8154(5) 0.3687(3) 0.92129(16) 0.0248(9) Uani 1 1 d . . . . .
C2 C 0.6769(5) 0.3174(4) 0.93156(19) 0.0316(10) Uani 1 1 d . . . . .
H2 H 0.6709 0.2486 0.9259 0.038 Uiso 1 1 calc R . . . .
C3 C 0.5479(5) 0.3696(4) 0.95038(19) 0.0315(10) Uani 1 1 d . . . . .
H3 H 0.4543 0.3356 0.9569 0.038 Uiso 1 1 calc R . . . .
C4 C 0.5562(5) 0.4716(4) 0.95967(18) 0.0298(9) Uani 1 1 d . . . . .
C5 C 0.6969(6) 0.5212(4) 0.94932(18) 0.0302(10) Uani 1 1 d . . . . .
H5 H 0.7035 0.5897 0.9555 0.036 Uiso 1 1 calc R . . . .
C6 C 0.8273(5) 0.4707(4) 0.93001(17) 0.0260(9) Uani 1 1 d . . . . .
H6 H 0.9205 0.5047 0.9231 0.031 Uiso 1 1 calc R . . . .
C7 C 0.4158(6) 0.5276(4) 0.9802(2) 0.0435(12) Uani 1 1 d . . . . .
H7A H 0.4123 0.5225 1.0182 0.065 Uiso 1 1 calc GR . . . .
H7B H 0.3218 0.4992 0.9654 0.065 Uiso 1 1 calc GR . . . .
H7C H 0.4235 0.5967 0.9701 0.065 Uiso 1 1 calc GR . . . .
C8 C 0.9409(5) 0.3700(4) 0.79599(17) 0.0266(9) Uani 1 1 d . . . . .
H8 H 1.0102 0.4235 0.7994 0.032 Uiso 1 1 calc R . . . .
C9 C 0.8347(4) 0.3578(3) 0.75598(16) 0.0239(8) Uani 1 1 d . . . . .
C10 C 0.7475(5) 0.2666(4) 0.76796(17) 0.0254(9) Uani 1 1 d . . . . .
C11 C 0.8053(5) 0.2286(3) 0.81336(17) 0.0241(8) Uani 1 1 d . . . . .
H11 H 0.7695 0.1711 0.8304 0.029 Uiso 1 1 calc R . . . .
C12 C 0.6132(5) 0.2242(3) 0.73663(17) 0.0249(9) Uani 1 1 d . . . . .
C13 C 0.6399(5) 0.1480(4) 0.69868(17) 0.0279(9) Uani 1 1 d . . . . .
C14 C 0.5128(6) 0.1140(4) 0.66919(18) 0.0324(10) Uani 1 1 d . . . . .
H14 H 0.5286 0.0650 0.6435 0.039 Uiso 1 1 calc R . . . .
C15 C 0.3641(6) 0.1514(4) 0.6771(2) 0.0351(11) Uani 1 1 d . . . . .
H15 H 0.2810 0.1284 0.6564 0.042 Uiso 1 1 calc R . . . .
C16 C 0.3378(5) 0.2233(4) 0.7158(2) 0.0345(11) Uani 1 1 d . . . . .
H16 H 0.2367 0.2476 0.7214 0.041 Uiso 1 1 calc R . . . .
C17 C 0.4609(5) 0.2591(3) 0.74633(17) 0.0270(9) Uani 1 1 d . . . . .
C18 C 0.4263(5) 0.3340(4) 0.7902(2) 0.0369(11) Uani 1 1 d . . . . .
H18A H 0.4266 0.3003 0.8238 0.055 Uiso 1 1 calc GR . . . .
H18B H 0.3250 0.3637 0.7843 0.055 Uiso 1 1 calc GR . . . .
H18C H 0.5053 0.3854 0.7901 0.055 Uiso 1 1 calc GR . . . .
C19 C 0.8009(6) 0.1051(4) 0.6907(2) 0.0346(10) Uani 1 1 d . . . . .
H19A H 0.8742 0.1584 0.6843 0.052 Uiso 1 1 calc GR . . . .
H19B H 0.7998 0.0605 0.6608 0.052 Uiso 1 1 calc GR . . . .
H19C H 0.8318 0.0689 0.7219 0.052 Uiso 1 1 calc GR . . . .
C20 C 0.8234(5) 0.4237(3) 0.70800(17) 0.0223(8) Uani 1 1 d . . . . .
C21 C 0.8817(5) 0.3729(3) 0.65815(17) 0.0241(9) Uani 1 1 d . . . . .
C22 C 0.7823(4) 0.3275(3) 0.62214(17) 0.0241(9) Uani 1 1 d . . . . .
H22 H 0.6743 0.3317 0.6273 0.029 Uiso 1 1 calc R . . . .
C23 C 0.8398(5) 0.2750(3) 0.57786(17) 0.0250(9) Uani 1 1 d . . . . .
H23 H 0.7713 0.2443 0.5541 0.030 Uiso 1 1 calc R . . . .
C24 C 1.0012(5) 0.2701(3) 0.57049(17) 0.0242(8) Uani 1 1 d . . . . .
C25 C 1.1036(4) 0.3156(4) 0.60592(19) 0.0280(9) Uani 1 1 d . . . . .
H25 H 1.2117 0.3118 0.6007 0.034 Uiso 1 1 calc R . . . .
C26 C 1.0425(5) 0.3671(3) 0.64934(17) 0.0244(8) Uani 1 1 d . . . . .
H26 H 1.1109 0.3983 0.6729 0.029 Uiso 1 1 calc R . . . .
C27 C 0.9729(5) 0.1711(4) 0.49171(19) 0.0311(10) Uani 1 1 d . . . . .
H27A H 1.0362 0.1358 0.4663 0.047 Uiso 1 1 calc GR . . . .
H27B H 0.9084 0.2193 0.4736 0.047 Uiso 1 1 calc GR . . . .
H27C H 0.9070 0.1244 0.5103 0.047 Uiso 1 1 calc GR . . . .
C28 C 0.8597(5) 0.5317(4) 0.71617(18) 0.0274(9) Uani 1 1 d . . . . .
H28A H 0.9172 0.5661 0.6884 0.033 Uiso 1 1 calc R . . . .
H28B H 0.8847 0.5534 0.7519 0.033 Uiso 1 1 calc R . . . .
C29 C 0.6930(5) 0.5022(3) 0.70481(18) 0.0263(9) Uani 1 1 d . . . . .
H29 H 0.6241 0.5038 0.7360 0.032 Uiso 1 1 calc R . . . .
C30 C 0.6126(5) 0.5270(3) 0.65429(17) 0.0239(9) Uani 1 1 d . . . . .
C31 C 0.4535(5) 0.5063(3) 0.64784(19) 0.0288(9) Uani 1 1 d . . . . .
H31 H 0.3984 0.4769 0.6757 0.035 Uiso 1 1 calc R . . . .
C32 C 0.3746(5) 0.5281(4) 0.6011(2) 0.0316(10) Uani 1 1 d . . . . .
H32 H 0.2684 0.5130 0.5978 0.038 Uiso 1 1 calc R . . . .
C33 C 0.4549(6) 0.5727(4) 0.55951(19) 0.0329(10) Uani 1 1 d . . . . .
H33 H 0.4029 0.5878 0.5280 0.040 Uiso 1 1 calc R . . . .
C34 C 0.6128(6) 0.5944(4) 0.56513(19) 0.0325(10) Uani 1 1 d . . . . .
H34 H 0.6673 0.6231 0.5370 0.039 Uiso 1 1 calc R . . . .
C35 C 0.6905(5) 0.5742(4) 0.61179(18) 0.0299(9) Uani 1 1 d . . . . .
H35 H 0.7957 0.5919 0.6153 0.036 Uiso 1 1 calc R . . . .

loop_
_atom_site_aniso_label
_atom_site_aniso_U_11
_atom_site_aniso_U_22
_atom_site_aniso_U_33
_atom_site_aniso_U_23
_atom_site_aniso_U_13
_atom_site_aniso_U_12
S1 0.0219(5) 0.0392(6) 0.0206(5) -0.0019(4) -0.0030(4) 0.0058(4)
O1 0.0233(15) 0.056(2) 0.0287(16) -0.0068(16) -0.0055(13) 0.0027(14)
O2 0.0373(17) 0.0393(18) 0.0265(16) 0.0032(14) -0.0046(13) 0.0146(15)
O3 0.0227(13) 0.0336(17) 0.0285(16) -0.0073(13) 0.0015(12) 0.0002(13)
N1 0.0211(15) 0.0337(19) 0.0225(17) -0.0003(16) -0.0007(13) 0.0016(14)
C1 0.026(2) 0.030(2) 0.0184(18) -0.0012(17) -0.0015(16) 0.0078(17)
C2 0.031(2) 0.031(2) 0.032(2) -0.0058(19) 0.0071(19) -0.0018(19)
C3 0.027(2) 0.033(2) 0.034(2) -0.0021(19) 0.0064(18) -0.0081(19)
C4 0.029(2) 0.035(2) 0.026(2) -0.0044(18) 0.0033(18) -0.0003(19)
C5 0.033(2) 0.027(2) 0.030(2) -0.0022(18) -0.0033(18) -0.0032(19)
C6 0.0215(18) 0.034(2) 0.023(2) 0.0013(17) 0.0000(16) -0.0065(17)
C7 0.032(2) 0.047(3) 0.052(3) -0.013(3) 0.010(2) 0.001(2)
C8 0.0193(19) 0.038(2) 0.022(2) -0.0023(18) 0.0019(16) -0.0026(17)
C9 0.0157(17) 0.034(2) 0.0218(19) -0.0017(18) 0.0003(15) 0.0016(16)
C10 0.0176(17) 0.034(2) 0.024(2) -0.0038(18) -0.0008(15) 0.0001(17)
C11 0.0230(18) 0.024(2) 0.025(2) 0.0002(17) 0.0010(16) 0.0031(17)
C12 0.0251(19) 0.028(2) 0.022(2) 0.0022(17) -0.0018(16) -0.0045(17)
C13 0.029(2) 0.030(2) 0.025(2) 0.0068(18) -0.0048(17) 0.0000(18)
C14 0.043(3) 0.030(2) 0.025(2) 0.0002(18) -0.0065(19) -0.003(2)
C15 0.033(2) 0.039(3) 0.034(2) 0.010(2) -0.011(2) -0.009(2)
C16 0.0225(19) 0.044(3) 0.037(3) 0.009(2) -0.0043(18) -0.005(2)
C17 0.025(2) 0.030(2) 0.026(2) 0.0066(17) -0.0013(17) -0.0047(17)
C18 0.0218(19) 0.049(3) 0.040(3) 0.000(2) 0.0040(19) 0.0003(19)
C19 0.040(2) 0.034(2) 0.030(2) -0.005(2) -0.004(2) 0.007(2)
C20 0.0191(18) 0.022(2) 0.026(2) -0.0009(17) -0.0018(16) -0.0050(16)
C21 0.0206(19) 0.029(2) 0.023(2) 0.0032(17) 0.0007(16) -0.0016(16)
C22 0.0142(17) 0.032(2) 0.026(2) -0.0015(17) 0.0020(15) 0.0001(16)
C23 0.0211(18) 0.026(2) 0.028(2) 0.0011(17) -0.0037(16) -0.0017(16)
C24 0.0230(18) 0.025(2) 0.024(2) 0.0003(16) 0.0031(16) 0.0045(16)
C25 0.0155(17) 0.042(2) 0.026(2) 0.000(2) 0.0020(16) -0.0039(16)
C26 0.0210(19) 0.027(2) 0.025(2) -0.0012(17) -0.0017(16) -0.0050(16)
C27 0.027(2) 0.036(2) 0.031(2) -0.0068(19) 0.0033(18) -0.0047(19)
C28 0.0224(19) 0.033(2) 0.026(2) -0.0033(18) -0.0008(17) -0.0057(18)
C29 0.0221(19) 0.030(2) 0.027(2) -0.0045(17) 0.0040(16) -0.0051(17)
C30 0.0195(18) 0.026(2) 0.026(2) -0.0032(17) 0.0013(16) -0.0013(16)
C31 0.023(2) 0.033(2) 0.031(2) 0.0007(18) 0.0032(18) -0.0023(17)
C32 0.0226(19) 0.035(2) 0.037(2) -0.006(2) -0.0057(19) 0.0016(18)
C33 0.036(2) 0.033(2) 0.030(2) 0.0005(19) -0.006(2) 0.005(2)
C34 0.035(2) 0.034(2) 0.028(2) 0.0013(19) 0.0049(19) -0.0037(19)
C35 0.026(2) 0.036(2) 0.027(2) -0.0005(19) 0.0018(18) -0.0030(18)

loop_
_atom_type_symbol
_atom_type_description
_atom_type_scat_dispersion_real
_atom_type_scat_dispersion_imag
_atom_type_scat_source
C C 0.0181 0.0091 'International Tables Vol C Tables 4.2.6.8 and 6.1.1.4'
H H 0.0000 0.0000 'International Tables Vol C Tables 4.2.6.8 and 6.1.1.4'
N N 0.0311 0.0180 'International Tables Vol C Tables 4.2.6.8 and 6.1.1.4'
O O 0.0492 0.0322 'International Tables Vol C Tables 4.2.6.8 and 6.1.1.4'
S S 0.3331 0.5567 'International Tables Vol C Tables 4.2.6.8 and 6.1.1.4'

loop_
_geom_angle_atom_site_label_1
_geom_angle_atom_site_label_2
_geom_angle_atom_site_label_3
_geom_angle
_geom_angle_site_symmetry_1
_geom_angle_site_symmetry_3
_geom_angle_publ_flag
O1 S1 N1 106.2(2) . . ?
O1 S1 C1 109.3(2) . . ?
O2 S1 O1 121.5(2) . . ?
O2 S1 N1 106.0(2) . . ?
O2 S1 C1 109.2(2) . . ?
N1 S1 C1 103.05(18) . . ?
C24 O3 C27 117.5(3) . . ?
C8 N1 S1 122.3(3) . . ?
C8 N1 C11 107.8(3) . . ?
C11 N1 S1 121.7(3) . . ?
C2 C1 S1 117.9(3) . . ?
C6 C1 S1 120.9(3) . . ?
C6 C1 C2 121.2(4) . . ?
C1 C2 H2 120.4 . . ?
C3 C2 C1 119.3(4) . . ?
C3 C2 H2 120.4 . . ?
C2 C3 H3 119.6 . . ?
C2 C3 C4 120.9(4) . . ?
C4 C3 H3 119.6 . . ?
C3 C4 C5 118.7(4) . . ?
C3 C4 C7 120.5(4) . . ?
C5 C4 C7 120.8(5) . . ?
C4 C5 H5 119.2 . . ?
C6 C5 C4 121.5(4) . . ?
C6 C5 H5 119.2 . . ?
C1 C6 C5 118.4(4) . . ?
C1 C6 H6 120.8 . . ?
C5 C6 H6 120.8 . . ?
C4 C7 H7A 109.5 . . ?
C4 C7 H7B 109.5 . . ?
C4 C7 H7C 109.5 . . ?
H7A C7 H7B 109.5 . . ?
H7A C7 H7C 109.5 . . ?
H7B C7 H7C 109.5 . . ?
N1 C8 H8 125.4 . . ?
C9 C8 N1 109.1(4) . . ?
C9 C8 H8 125.4 . . ?
C8 C9 C10 106.5(4) . . ?
C8 C9 C20 124.7(4) . . ?
C10 C9 C20 128.7(4) . . ?
C9 C10 C12 126.5(4) . . ?
C11 C10 C9 107.8(4) . . ?
C11 C10 C12 125.7(4) . . ?
N1 C11 H11 125.7 . . ?
C10 C11 N1 108.6(4) . . ?
C10 C11 H11 125.7 . . ?
C13 C12 C10 120.3(4) . . ?
C17 C12 C10 119.2(4) . . ?
C17 C12 C13 120.5(4) . . ?
C12 C13 C19 120.8(4) . . ?
C14 C13 C12 118.1(4) . . ?
C14 C13 C19 121.1(4) . . ?
C13 C14 H14 119.3 . . ?
C15 C14 C13 121.4(5) . . ?
C15 C14 H14 119.3 . . ?
C14 C15 H15 120.0 . . ?
C14 C15 C16 120.1(4) . . ?
C16 C15 H15 120.0 . . ?
C15 C16 H16 119.7 . . ?
C17 C16 C15 120.5(4) . . ?
C17 C16 H16 119.7 . . ?
C12 C17 C18 121.8(4) . . ?
C16 C17 C12 119.2(4) . . ?
C16 C17 C18 119.0(4) . . ?
C17 C18 H18A 109.5 . . ?
C17 C18 H18B 109.5 . . ?
C17 C18 H18C 109.5 . . ?
H18A C18 H18B 109.5 . . ?
H18A C18 H18C 109.5 . . ?
H18B C18 H18C 109.5 . . ?
C13 C19 H19A 109.5 . . ?
C13 C19 H19B 109.5 . . ?
C13 C19 H19C 109.5 . . ?
H19A C19 H19B 109.5 . . ?
H19A C19 H19C 109.5 . . ?
H19B C19 H19C 109.5 . . ?
C9 C20 C21 112.7(4) . . ?
C9 C20 C29 119.4(3) . . ?
C21 C20 C29 120.2(4) . . ?
C28 C20 C9 116.3(4) . . ?
C28 C20 C21 118.8(4) . . ?
C28 C20 C29 59.6(3) . . ?
C22 C21 C20 122.8(4) . . ?
C22 C21 C26 118.3(4) . . ?
C26 C21 C20 118.8(4) . . ?
C21 C22 H22 119.1 . . ?
C21 C22 C23 121.8(4) . . ?
C23 C22 H22 119.1 . . ?
C22 C23 H23 120.9 . . ?
C24 C23 C22 118.3(4) . . ?
C24 C23 H23 120.9 . . ?
O3 C24 C23 123.9(4) . . ?
O3 C24 C25 115.1(4) . . ?
C23 C24 C25 121.0(4) . . ?
C24 C25 H25 120.4 . . ?
C24 C25 C26 119.2(4) . . ?
C26 C25 H25 120.4 . . ?
C21 C26 C25 121.4(4) . . ?
C21 C26 H26 119.3 . . ?
C25 C26 H26 119.3 . . ?
O3 C27 H27A 109.5 . . ?
O3 C27 H27B 109.5 . . ?
O3 C27 H27C 109.5 . . ?
H27A C27 H27B 109.5 . . ?
H27A C27 H27C 109.5 . . ?
H27B C27 H27C 109.5 . . ?
C20 C28 H28A 117.6 . . ?
C20 C28 H28B 117.6 . . ?
C20 C28 C29 61.5(3) . . ?
H28A C28 H28B 114.7 . . ?
C29 C28 H28A 117.6 . . ?
C29 C28 H28B 117.6 . . ?
C20 C29 H29 114.0 . . ?
C28 C29 C20 58.9(3) . . ?
C28 C29 H29 114.0 . . ?
C30 C29 C20 122.2(4) . . ?
C30 C29 C28 122.8(4) . . ?
C30 C29 H29 114.0 . . ?
C31 C30 C29 120.3(4) . . ?
C31 C30 C35 117.3(4) . . ?
C35 C30 C29 122.4(4) . . ?
C30 C31 H31 119.0 . . ?
C32 C31 C30 121.9(4) . . ?
C32 C31 H31 119.0 . . ?
C31 C32 H32 120.2 . . ?
C31 C32 C33 119.7(4) . . ?
C33 C32 H32 120.2 . . ?
C32 C33 H33 120.3 . . ?
C34 C33 C32 119.4(4) . . ?
C34 C33 H33 120.3 . . ?
C33 C34 H34 119.5 . . ?
C35 C34 C33 120.9(4) . . ?
C35 C34 H34 119.5 . . ?
C30 C35 H35 119.6 . . ?
C34 C35 C30 120.8(4) . . ?
C34 C35 H35 119.6 . . ?

loop_
_geom_bond_atom_site_label_1
_geom_bond_atom_site_label_2
_geom_bond_distance
_geom_bond_site_symmetry_2
_geom_bond_publ_flag
S1 O1 1.422(4) . ?
S1 O2 1.419(4) . ?
S1 N1 1.673(4) . ?
S1 C1 1.760(4) . ?
O3 C24 1.379(5) . ?
O3 C27 1.424(6) . ?
N1 C8 1.385(6) . ?
N1 C11 1.406(6) . ?
C1 C2 1.387(7) . ?
C1 C6 1.383(6) . ?
C2 H2 0.9300 . ?
C2 C3 1.384(7) . ?
C3 H3 0.9300 . ?
C3 C4 1.384(7) . ?
C4 C5 1.392(7) . ?
C4 C7 1.500(7) . ?
C5 H5 0.9300 . ?
C5 C6 1.386(7) . ?
C6 H6 0.9300 . ?
C7 H7A 0.9600 . ?
C7 H7B 0.9600 . ?
C7 H7C 0.9600 . ?
C8 H8 0.9300 . ?
C8 C9 1.363(6) . ?
C9 C10 1.457(6) . ?
C9 C20 1.498(6) . ?
C10 C11 1.345(6) . ?
C10 C12 1.500(6) . ?
C11 H11 0.9300 . ?
C12 C13 1.414(7) . ?
C12 C17 1.398(6) . ?
C13 C14 1.388(7) . ?
C13 C19 1.497(7) . ?
C14 H14 0.9300 . ?
C14 C15 1.374(7) . ?
C15 H15 0.9300 . ?
C15 C16 1.388(8) . ?
C16 H16 0.9300 . ?
C16 C17 1.384(6) . ?
C17 C18 1.519(7) . ?
C18 H18A 0.9600 . ?
C18 H18B 0.9600 . ?
C18 H18C 0.9600 . ?
C19 H19A 0.9600 . ?
C19 H19B 0.9600 . ?
C19 H19C 0.9600 . ?
C20 C21 1.511(6) . ?
C20 C28 1.488(6) . ?
C20 C29 1.528(6) . ?
C21 C22 1.380(6) . ?
C21 C26 1.387(6) . ?
C22 H22 0.9300 . ?
C22 C23 1.405(6) . ?
C23 H23 0.9300 . ?
C23 C24 1.387(6) . ?
C24 C25 1.387(6) . ?
C25 H25 0.9300 . ?
C25 C26 1.392(7) . ?
C26 H26 0.9300 . ?
C27 H27A 0.9600 . ?
C27 H27B 0.9600 . ?
C27 H27C 0.9600 . ?
C28 H28A 0.9700 . ?
C28 H28B 0.9700 . ?
C28 C29 1.499(6) . ?
C29 H29 0.9800 . ?
C29 C30 1.483(6) . ?
C30 C31 1.391(6) . ?
C30 C35 1.408(6) . ?
C31 H31 0.9300 . ?
C31 C32 1.385(7) . ?
C32 H32 0.9300 . ?
C32 C33 1.386(7) . ?
C33 H33 0.9300 . ?
C33 C34 1.381(7) . ?
C34 H34 0.9300 . ?
C34 C35 1.375(7) . ?
C35 H35 0.9300 . ?
